data_2000023
loop_
_publ_author_name
'Song Jin'
'D. Venkataraman'
'Francis J. DiSalvo'

_publ_contact_author
; 
Prof. Francis J. DiSalvo 
Department of Chemistry and Chemical Biology 
Cornell University 
Ithaca, NY 14853 
;
_publ_contact_author_email fjd3@cornell.edu
_publ_contact_author_fax 607-255-4137
_publ_contact_author_phone 607-255-7238
_publ_section_title
;
Ligand Substitution Reactions of W6S8L6 with Tricyclohexylphosphine (L =
4-tert-Butylpyridine or n-Butylamine): 31P NMR and Structural Studies of
W6S8(PCy3)n(4-tert-butylpyridine)6-n (0 < n <= 6) Complexes
;
_journal_name_full 'Inorganic Chemistry'
_journal_page_first 2747
_journal_page_last 2757
_journal_paper_doi 10.1021/ic991426l
_journal_volume 39
_journal_year 2000
_chemical_formula_sum 'C104 H190 N2 P4 S8 W6'
_space_group_IT_number 15
_symmetry_cell_setting monoclinic
_symmetry_space_group_name_Hall '-C 2yc'
_symmetry_space_group_name_H-M 'C 1 2/c 1'
_atom_sites_solution_hydrogens geom
_atom_sites_solution_primary direct
_atom_sites_solution_secondary difmap
_cell_angle_alpha 90
_cell_angle_beta 111.321(1)
_cell_angle_gamma 90
_cell_formula_units_Z 4
_cell_length_a 31.2094(2)
_cell_length_b 13.1764(2)
_cell_length_c 29.4518(5)
_cell_volume 11282.464
_computing_cell_refinement 'BRUKER SAINT'
_computing_data_collection 'BRUKER SMART'
_computing_data_reduction SHELXTL
_computing_molecular_graphics 'Siemens SHELXTL'
_computing_publication_material 'Siemens SHELXTL'
_computing_structure_refinement 'SHELXL-93 (Sheldrick, 1993)'
_computing_structure_solution 'SHELXS-86 (Sheldrick, 1990)'
_diffrn_ambient_temperature 173(2)
_diffrn_measurement_device 'Siemens SMART CCD Diffractometer'
_diffrn_measurement_method '\w scans'
_diffrn_radiation_monochromator graphite
_diffrn_radiation_source 'fine-focus sealed tube'
_diffrn_radiation_type MoK\a
_diffrn_radiation_wavelength 0.71073
_diffrn_reflns_av_R_equivalents 0.0415
_diffrn_reflns_av_sigmaI/netI 0.0538
_diffrn_reflns_limit_h_max 41
_diffrn_reflns_limit_h_min -39
_diffrn_reflns_limit_k_max 17
_diffrn_reflns_limit_k_min -17
_diffrn_reflns_limit_l_max 37
_diffrn_reflns_limit_l_min -32
_diffrn_reflns_number 32739
_diffrn_reflns_theta_max 28.48
_diffrn_reflns_theta_min 1.40
_exptl_absorpt_coefficient_mu 6.341
_exptl_absorpt_correction_T_max 0.9211
_exptl_absorpt_correction_T_min 0.5766
_exptl_absorpt_correction_type psi-scan
_exptl_absorpt_process_details SADABS
_exptl_crystal_colour red
_exptl_crystal_density_diffrn 1.738
_exptl_crystal_F_000 5840
_exptl_crystal_size_max 0.25
_exptl_crystal_size_mid 0.15
_exptl_crystal_size_min 0.1
_refine_diff_density_max 0.933
_refine_diff_density_min -2.434
_refine_diff_density_rms 0.191
_refine_ls_extinction_method none
_refine_ls_goodness_of_fit_all 1.146
_refine_ls_goodness_of_fit_obs 1.204
_refine_ls_matrix_type full
_refine_ls_number_parameters 533
_refine_ls_number_reflns 12611
_refine_ls_number_restraints 0
_refine_ls_restrained_S_all 1.162
_refine_ls_restrained_S_obs 1.204
_refine_ls_R_factor_all 0.0593
_refine_ls_R_factor_gt 0.0365
_refine_ls_R_factor_obs 0.0365
_refine_ls_shift/esd_max 0.607
_refine_ls_shift/esd_mean 0.014
_refine_ls_structure_factor_coef Fsqd
_refine_ls_weighting_details 'w=1/[\s^2^(Fo^2^)+(0.0000P)^2^+0.0000P] where P=(Fo^2^+2Fc^2^)/3'
_refine_ls_weighting_scheme calc
_refine_ls_wR_factor_all 0.0704
_refine_ls_wR_factor_gt 0.0365
_refine_ls_wR_factor_obs 0.0632
_reflns_number_observed 9584
_reflns_number_total 12621
_reflns_observed_criterion >2sigma(I)
_cod_depositor_comments
;
The following automatic conversions were performed:

'_refine_ls_weighting_scheme' value 'calc
w=1/[\s^2^(Fo^2^)+(0.0000P)^2^+0.0000P] where P=(Fo^2^+2Fc^2^)/3' was
changed to 'calc'. New tag '_refine_ls_weighting_details' was
created. The value of the new tag was set to
'w=1/[\s^2^(Fo^2^)+(0.0000P)^2^+0.0000P] where P=(Fo^2^+2Fc^2^)/3'.

Automatic conversion script
Id: cif_fix_values 3143 2015-03-26 13:38:13Z robertas 
;
_cod_original_sg_symbol_H-M 'C 2/c'
_cod_database_code 2000023

loop_
_symmetry_equiv_pos_site_id
_symmetry_equiv_pos_as_xyz
1 x,y,z
2 1/2+x,1/2+y,z
3 x,-y,1/2+z
4 1/2+x,1/2-y,1/2+z
5 -x,-y,-z
6 -1/2-x,-1/2-y,-z
7 -x,y,-1/2-z
8 -1/2-x,-1/2+y,-1/2-z

loop_
_atom_site_aniso_label
_atom_site_aniso_U_11
_atom_site_aniso_U_22
_atom_site_aniso_U_33
_atom_site_aniso_U_23
_atom_site_aniso_U_13
_atom_site_aniso_U_12
W1 0.01050(9) 0.01151(9) 0.00904(9) 0.00029(9) 0.00355(7) 0.00026(9)
W2 0.01010(9) 0.01134(9) 0.00999(9) 0.00025(8) 0.00402(7) -0.00084(8)
W3 0.01179(10) 0.01151(10) 0.01023(10) -0.00144(8) 0.00342(8) -0.00009(8)
S1 0.0130(6) 0.0162(6) 0.0124(6) 0.0001(5) 0.0023(5) 0.0002(5)
S2 0.0147(6) 0.0104(6) 0.0178(7) -0.0020(5) 0.0064(5) 0.0033(5)
S3 0.0157(6) 0.0143(6) 0.0172(6) -0.0013(5) 0.0059(5) -0.0017(5)
S4 0.0159(6) 0.0188(6) 0.0114(6) -0.0001(5) 0.0070(5) 0.0010(6)
P1 0.0150(7) 0.0145(7) 0.0122(6) 0.0014(5) 0.0048(5) 0.0018(5)
P2 0.0141(6) 0.0166(7) 0.0146(6) 0.0009(5) 0.0064(5) -0.0003(5)
N1 0.018(2) 0.016(2) 0.015(2) -0.003(2) 0.002(2) -0.001(2)
C101 0.027(3) 0.014(3) 0.015(3) 0.006(2) 0.006(2) 0.003(2)
C102 0.033(3) 0.022(3) 0.016(3) -0.003(2) 0.007(2) -0.006(2)
C103 0.048(4) 0.030(4) 0.022(3) -0.003(2) 0.007(3) -0.002(3)
C104 0.040(4) 0.024(3) 0.040(4) 0.000(3) -0.001(3) -0.010(3)
C105 0.025(3) 0.028(3) 0.044(4) 0.012(3) 0.007(3) -0.003(2)
C106 0.022(3) 0.022(3) 0.025(3) 0.008(2) 0.005(2) 0.001(2)
C107 0.020(3) 0.022(3) 0.010(2) 0.002(2) 0.006(2) 0.002(2)
C108 0.025(3) 0.023(3) 0.021(3) -0.006(2) 0.008(2) -0.002(2)
C109 0.042(4) 0.034(3) 0.017(3) -0.011(2) 0.014(3) -0.005(3)
C110 0.044(4) 0.057(4) 0.020(3) -0.007(3) 0.014(3) 0.008(4)
C111 0.053(4) 0.044(4) 0.019(3) 0.010(3) 0.019(3) 0.013(3)
C112 0.047(4) 0.027(3) 0.018(3) 0.005(2) 0.020(3) 0.010(3)
C113 0.016(3) 0.023(3) 0.014(3) 0.000(2) 0.004(2) 0.001(2)
C114 0.021(3) 0.023(3) 0.014(3) 0.002(2) 0.006(2) 0.004(2)
C115 0.022(3) 0.033(3) 0.032(3) 0.006(3) 0.015(3) 0.003(3)
C116 0.014(3) 0.051(4) 0.029(3) 0.013(3) 0.007(2) 0.011(3)
C117 0.021(3) 0.046(4) 0.024(3) 0.012(3) 0.005(2) 0.009(3)
C118 0.023(3) 0.030(3) 0.021(3) 0.010(2) 0.007(2) 0.007(2)
C201 0.018(3) 0.021(3) 0.016(3) 0.002(2) 0.005(2) -0.004(2)
C202 0.026(3) 0.065(5) 0.043(4) 0.031(3) 0.020(3) 0.003(3)
C203 0.033(4) 0.083(6) 0.056(5) 0.035(4) 0.019(3) -0.012(4)
C204 0.028(4) 0.067(5) 0.043(4) 0.026(3) 0.012(3) -0.012(3)
C205 0.039(4) 0.034(4) 0.029(3) 0.014(3) 0.011(3) 0.003(3)
C206 0.020(3) 0.028(3) 0.021(3) 0.007(2) 0.009(2) 0.000(2)
C207 0.018(3) 0.020(3) 0.023(3) 0.001(2) 0.011(2) 0.003(2)
C208 0.036(3) 0.026(3) 0.021(3) -0.004(2) 0.011(3) 0.002(3)
C209 0.038(4) 0.047(4) 0.037(4) -0.021(3) 0.014(3) 0.005(3)
C210 0.037(4) 0.030(3) 0.044(4) -0.015(3) 0.015(3) 0.004(3)
C211 0.031(3) 0.026(3) 0.048(4) -0.003(3) 0.026(3) 0.005(3)
C212 0.018(3) 0.024(3) 0.027(3) 0.005(2) 0.010(2) 0.003(2)
C213 0.018(3) 0.022(3) 0.014(3) 0.001(2) 0.005(2) -0.001(2)
C214 0.016(3) 0.022(3) 0.019(3) -0.002(2) 0.004(2) -0.002(2)
C215 0.030(3) 0.030(3) 0.019(3) -0.003(2) 0.002(2) -0.004(3)
C216 0.031(3) 0.039(4) 0.025(3) 0.001(3) -0.001(3) -0.005(3)
C217 0.015(3) 0.036(4) 0.033(3) 0.000(3) -0.002(2) -0.006(3)
C218 0.017(3) 0.029(3) 0.026(3) 0.001(2) 0.007(2) 0.000(2)
C31 0.029(3) 0.031(3) 0.037(4) -0.016(3) 0.018(3) -0.009(3)
C32 0.042(4) 0.033(3) 0.033(3) -0.014(3) 0.023(3) -0.004(3)
C33 0.041(4) 0.015(3) 0.015(3) 0.001(2) 0.000(2) 0.006(3)
C34 0.020(3) 0.029(3) 0.041(4) -0.015(3) 0.002(3) 0.001(3)
C35 0.025(3) 0.027(3) 0.032(3) -0.012(3) 0.008(3) -0.005(2)
C36 0.057(4) 0.030(4) 0.016(3) -0.001(3) -0.001(3) -0.004(3)
C37 0.077(6) 0.058(5) 0.027(4) -0.013(3) 0.000(4) -0.032(4)
C38 0.081(6) 0.037(4) 0.044(4) -0.024(3) 0.004(4) 0.009(4)
C39 0.075(6) 0.062(5) 0.023(4) 0.009(3) 0.002(3) -0.007(4)

loop_
_atom_site_label
_atom_site_type_symbol
_atom_site_fract_x
_atom_site_fract_y
_atom_site_fract_z
_atom_site_U_iso_or_equiv
_atom_site_thermal_displace_type
_atom_site_occupancy
_atom_site_calc_flag
_atom_site_refinement_flags
_atom_site_disorder_group
W1 W 0.978043(6) 0.05042(2) 0.201290(6) 0.01035(5) Uani 1 d . .
W2 W 0.942013(6) -0.05282(2) 0.257661(6) 0.01037(5) Uani 1 d . .
W3 W 0.979142(6) -0.152211(15) 0.201681(7) 0.01134(5) Uani 1 d . .
S1 S 0.90814(4) -0.05374(10) 0.16842(4) 0.0145(2) Uani 1 d . .
S2 S 0.94789(4) 0.13327(9) 0.25767(4) 0.0142(3) Uani 1 d . .
S3 S 0.94740(4) -0.24047(10) 0.25589(4) 0.0158(3) Uani 1 d . .
S4 S 1.01401(4) -0.05031(10) 0.15473(4) 0.0148(2) Uani 1 d . .
P1 P 0.94151(4) 0.17524(9) 0.12933(4) 0.0140(3) Uani 1 d . .
P2 P 0.86280(4) -0.06613(10) 0.26795(4) 0.0148(3) Uani 1 d . .
N1 N 0.95234(14) -0.2627(3) 0.13902(13) 0.0173(9) Uani 1 d . .
C101 C 0.9642(2) 0.3073(4) 0.1353(2) 0.0191(11) Uani 1 d . .
H10A H 0.9459(2) 0.3443(4) 0.1047(2) 0.023 Uiso 1 calc R .
C102 C 0.9574(2) 0.3629(4) 0.1777(2) 0.0243(12) Uani 1 d . .
H10B H 0.9746(2) 0.3276(4) 0.2086(2) 0.029 Uiso 1 calc R .
H10C H 0.9244(2) 0.3625(4) 0.1732(2) 0.029 Uiso 1 calc R .
C103 C 0.9744(2) 0.4728(4) 0.1802(2) 0.0347(15) Uani 1 d . .
H10D H 0.9549(2) 0.5096(4) 0.1506(2) 0.042 Uiso 1 calc R .
H10E H 0.9712(2) 0.5069(4) 0.2088(2) 0.042 Uiso 1 calc R .
C104 C 1.0239(2) 0.4777(4) 0.1842(2) 0.039(2) Uani 1 d . .
H10F H 1.0438(2) 0.4473(4) 0.2155(2) 0.047 Uiso 1 calc R .
H10G H 1.0331(2) 0.5495(4) 0.1839(2) 0.047 Uiso 1 calc R .
C105 C 1.0309(2) 0.4215(4) 0.1424(2) 0.0337(15) Uani 1 d . .
H10H H 1.0639(2) 0.4226(4) 0.1468(2) 0.040 Uiso 1 calc R .
H10I H 1.0135(2) 0.4561(4) 0.1113(2) 0.040 Uiso 1 calc R .
C106 C 1.0146(2) 0.3119(4) 0.1401(2) 0.0240(12) Uani 1 d . .
H10J H 1.0338(2) 0.2757(4) 0.1701(2) 0.029 Uiso 1 calc R .
H10K H 1.0183(2) 0.2774(4) 0.1119(2) 0.029 Uiso 1 calc R .
C107 C 0.9499(2) 0.1266(4) 0.0733(2) 0.0166(11) Uani 1 d . .
H10L H 0.9829(2) 0.1052(4) 0.0845(2) 0.020 Uiso 1 calc R .
C108 C 0.9222(2) 0.0298(4) 0.0539(2) 0.0228(12) Uani 1 d . .
H10M H 0.9261(2) -0.0173(4) 0.0813(2) 0.027 Uiso 1 calc R .
H10N H 0.8892(2) 0.0470(4) 0.0387(2) 0.027 Uiso 1 calc R .
C109 C 0.9378(2) -0.0220(4) 0.0165(2) 0.0300(14) Uani 1 d . .
H10O H 0.9183(2) -0.0822(4) 0.0033(2) 0.036 Uiso 1 calc R .
H10P H 0.9699(2) -0.0454(4) 0.0325(2) 0.036 Uiso 1 calc R .
C110 C 0.9347(2) 0.0500(5) -0.0252(2) 0.040(2) Uani 1 d . .
H11A H 0.9481(2) 0.0166(5) -0.0472(2) 0.048 Uiso 1 calc R .
H11B H 0.9020(2) 0.0649(5) -0.0444(2) 0.048 Uiso 1 calc R .
C111 C 0.9601(2) 0.1487(5) -0.0063(2) 0.037(2) Uani 1 d . .
H11C H 0.9934(2) 0.1346(5) 0.0092(2) 0.045 Uiso 1 calc R .
H11D H 0.9556(2) 0.1953(5) -0.0340(2) 0.045 Uiso 1 calc R .
C112 C 0.9433(2) 0.2000(4) 0.0306(2) 0.0284(14) Uani 1 d . .
H11E H 0.9104(2) 0.2180(4) 0.0149(2) 0.034 Uiso 1 calc R .
H11F H 0.9610(2) 0.2631(4) 0.0427(2) 0.034 Uiso 1 calc R .
C113 C 0.8778(2) 0.1895(4) 0.1085(2) 0.0177(11) Uani 1 d . .
H11G H 0.8653(2) 0.1271(4) 0.0889(2) 0.021 Uiso 1 calc R .
C114 C 0.8565(2) 0.1891(4) 0.1479(2) 0.0192(11) Uani 1 d . .
H11H H 0.8702(2) 0.1339(4) 0.1715(2) 0.023 Uiso 1 calc R .
H11I H 0.8629(2) 0.2545(4) 0.1657(2) 0.023 Uiso 1 calc R .
C115 C 0.8046(2) 0.1734(4) 0.1238(2) 0.0276(13) Uani 1 d . .
H11J H 0.7986(2) 0.1065(4) 0.1073(2) 0.033 Uiso 1 calc R .
H11K H 0.7908(2) 0.1728(4) 0.1492(2) 0.033 Uiso 1 calc R .
C116 C 0.7816(2) 0.2560(5) 0.0866(2) 0.0313(14) Uani 1 d . .
H11L H 0.7487(2) 0.2396(5) 0.0698(2) 0.038 Uiso 1 calc R .
H11M H 0.7838(2) 0.3217(5) 0.1036(2) 0.038 Uiso 1 calc R .
C117 C 0.8047(2) 0.2651(5) 0.0492(2) 0.0317(14) Uani 1 d . .
H11N H 0.7917(2) 0.3241(5) 0.0278(2) 0.038 Uiso 1 calc R .
H11O H 0.7979(2) 0.2035(5) 0.0286(2) 0.038 Uiso 1 calc R .
C118 C 0.8569(2) 0.2781(4) 0.0732(2) 0.0251(12) Uani 1 d . .
H11P H 0.8640(2) 0.3432(4) 0.0912(2) 0.030 Uiso 1 calc R .
H11Q H 0.8707(2) 0.2800(4) 0.0478(2) 0.030 Uiso 1 calc R .
C201 C 0.8545(2) -0.1768(4) 0.3034(2) 0.0191(11) Uani 1 d . .
H20A H 0.8477(2) -0.2357(4) 0.2804(2) 0.023 Uiso 1 calc R .
C202 C 0.8137(2) -0.1708(5) 0.3205(2) 0.043(2) Uani 1 d . .
H20B H 0.8196(2) -0.1177(5) 0.3459(2) 0.052 Uiso 1 calc R .
H20C H 0.7856(2) -0.1516(5) 0.2928(2) 0.052 Uiso 1 calc R .
C203 C 0.8060(2) -0.2718(6) 0.3411(2) 0.056(2) Uani 1 d . .
H20D H 0.7800(2) -0.2655(6) 0.3526(2) 0.068 Uiso 1 calc R .
H20E H 0.7977(2) -0.3236(6) 0.3150(2) 0.068 Uiso 1 calc R .
C204 C 0.8482(2) -0.3066(5) 0.3830(2) 0.046(2) Uani 1 d . .
H20F H 0.8426(2) -0.3748(5) 0.3938(2) 0.055 Uiso 1 calc R .
H20G H 0.8544(2) -0.2593(5) 0.4107(2) 0.055 Uiso 1 calc R .
C205 C 0.8902(2) -0.3108(4) 0.3678(2) 0.0346(15) Uani 1 d . .
H20H H 0.8857(2) -0.3644(4) 0.3429(2) 0.042 Uiso 1 calc R .
H20I H 0.9179(2) -0.3280(4) 0.3964(2) 0.042 Uiso 1 calc R .
C206 C 0.8973(2) -0.2073(4) 0.3467(2) 0.0227(12) Uani 1 d . .
H20J H 0.9040(2) -0.1547(4) 0.3724(2) 0.027 Uiso 1 calc R .
H20K H 0.9239(2) -0.2117(4) 0.3362(2) 0.027 Uiso 1 calc R .
C207 C 0.8443(2) 0.0457(4) 0.2944(2) 0.0192(11) Uani 1 d . .
H20L H 0.8158(2) 0.0265(4) 0.3005(2) 0.023 Uiso 1 calc R .
C208 C 0.8818(2) 0.0740(4) 0.3441(2) 0.0276(13) Uani 1 d . .
H20M H 0.8868(2) 0.0161(4) 0.3669(2) 0.033 Uiso 1 calc R .
H20N H 0.9111(2) 0.0879(4) 0.3394(2) 0.033 Uiso 1 calc R .
C209 C 0.8677(2) 0.1670(5) 0.3658(2) 0.041(2) Uani 1 d . .
H20O H 0.8408(2) 0.1495(5) 0.3746(2) 0.049 Uiso 1 calc R .
H20P H 0.8932(2) 0.1865(5) 0.3961(2) 0.049 Uiso 1 calc R .
C210 C 0.8555(2) 0.2559(4) 0.3317(2) 0.0366(15) Uani 1 d . .
H21A H 0.8833(2) 0.2795(4) 0.3261(2) 0.044 Uiso 1 calc R .
H21B H 0.8444(2) 0.3124(4) 0.3467(2) 0.044 Uiso 1 calc R .
C211 C 0.8187(2) 0.2277(4) 0.2834(2) 0.0316(14) Uani 1 d . .
H21C H 0.7899(2) 0.2113(4) 0.2887(2) 0.038 Uiso 1 calc R .
H21D H 0.8125(2) 0.2866(4) 0.2611(2) 0.038 Uiso 1 calc R .
C212 C 0.8328(2) 0.1378(4) 0.2601(2) 0.0228(12) Uani 1 d . .
H21E H 0.8600(2) 0.1562(4) 0.2522(2) 0.027 Uiso 1 calc R .
H21F H 0.8074(2) 0.1201(4) 0.2294(2) 0.027 Uiso 1 calc R .
C213 C 0.8155(2) -0.0816(4) 0.2073(2) 0.0185(11) Uani 1 d . .
H21G H 0.8214(2) -0.0283(4) 0.1861(2) 0.022 Uiso 1 calc R .
C214 C 0.8194(2) -0.1824(4) 0.1834(2) 0.0195(11) Uani 1 d . .
H21H H 0.8520(2) -0.1950(4) 0.1878(2) 0.023 Uiso 1 calc R .
H21I H 0.8089(2) -0.2385(4) 0.1991(2) 0.023 Uiso 1 calc R .
C215 C 0.7901(2) -0.1793(4) 0.1291(2) 0.0284(13) Uani 1 d . .
H21J H 0.8019(2) -0.1257(4) 0.1130(2) 0.034 Uiso 1 calc R .
H21K H 0.7924(2) -0.2451(4) 0.1139(2) 0.034 Uiso 1 calc R .
C216 C 0.7399(2) -0.1577(5) 0.1213(2) 0.0349(14) Uani 1 d . .
H21L H 0.7270(2) -0.2161(5) 0.1332(2) 0.042 Uiso 1 calc R .
H21M H 0.7221(2) -0.1498(5) 0.0860(2) 0.042 Uiso 1 calc R .
C217 C 0.7349(2) -0.0617(4) 0.1480(2) 0.0308(13) Uani 1 d . .
H21N H 0.7436(2) -0.0019(4) 0.1329(2) 0.037 Uiso 1 calc R .
H21O H 0.7024(2) -0.0536(4) 0.1447(2) 0.037 Uiso 1 calc R .
C218 C 0.7652(2) -0.0662(4) 0.2019(2) 0.0241(12) Uani 1 d . .
H21P H 0.7552(2) -0.1230(4) 0.2177(2) 0.029 Uiso 1 calc R .
H21Q H 0.7621(2) -0.0023(4) 0.2182(2) 0.029 Uiso 1 calc R .
C31 C 0.9769(2) -0.2855(4) 0.1115(2) 0.0308(14) Uani 1 d . .
H31A H 1.0080(2) -0.2635(4) 0.1219(2) 0.037 Uiso 1 calc R .
C32 C 0.9590(2) -0.3395(4) 0.0684(2) 0.0334(14) Uani 1 d . .
H32A H 0.9781(2) -0.3528(4) 0.0503(2) 0.040 Uiso 1 calc R .
C33 C 0.9147(2) -0.3744(4) 0.0511(2) 0.0265(13) Uani 1 d . .
C34 C 0.8899(2) -0.3533(4) 0.0808(2) 0.0329(14) Uani 1 d . .
H34A H 0.8591(2) -0.3768(4) 0.0717(2) 0.040 Uiso 1 calc R .
C35 C 0.9094(2) -0.2981(4) 0.1238(2) 0.0287(13) Uani 1 d . .
H35A H 0.8914(2) -0.2851(4) 0.1431(2) 0.034 Uiso 1 calc R .
C36 C 0.8942(2) -0.4308(4) 0.0026(2) 0.038(2) Uani 1 d . .
C37 C 0.8468(3) -0.4757(5) -0.0053(2) 0.059(2) Uani 1 d . .
H37A H 0.8493(3) -0.5236(5) 0.0210(2) 0.089 Uiso 1 calc R .
H37B H 0.8352(3) -0.5112(5) -0.0367(2) 0.089 Uiso 1 calc R .
H37C H 0.8255(3) -0.4210(5) -0.0053(2) 0.089 Uiso 1 calc R .
C38 C 0.9259(3) -0.5179(5) 0.0017(2) 0.059(2) Uani 1 d . .
H38A H 0.9286(3) -0.5652(5) 0.0283(2) 0.088 Uiso 1 calc R .
H38B H 0.9564(3) -0.4911(5) 0.0059(2) 0.088 Uiso 1 calc R .
H38C H 0.9132(3) -0.5535(5) -0.0295(2) 0.088 Uiso 1 calc R .
C39 C 0.8899(2) -0.3571(5) -0.0381(2) 0.058(2) Uani 1 d . .
H39A H 0.8695(2) -0.3012(5) -0.0372(2) 0.087 Uiso 1 calc R .
H39B H 0.8771(2) -0.3922(5) -0.0695(2) 0.087 Uiso 1 calc R .
H39C H 0.9203(2) -0.3301(5) -0.0340(2) 0.087 Uiso 1 calc R .
C1S C 0.7010(4) 0.5889(11) -0.0168(5) 0.080(5) Uiso 0.73(2) d P 1
H1SA H 0.6693(4) 0.5989(11) -0.0393(5) 0.120 Uiso 0.73(2) calc PR 1
H1SB H 0.7143(4) 0.5301(11) -0.0273(5) 0.120 Uiso 0.73(2) calc PR 1
H1SC H 0.7192(4) 0.6495(11) -0.0168(5) 0.120 Uiso 0.73(2) calc PR 1
C2S C 0.7015(4) 0.5706(9) 0.0338(4) 0.062(4) Uiso 0.73(2) d P 1
H2SA H 0.6825(4) 0.5107(9) 0.0342(4) 0.074 Uiso 0.73(2) calc PR 1
H2SB H 0.6892(4) 0.6304(9) 0.0454(4) 0.074 Uiso 0.73(2) calc PR 1
C3S C 0.7529(3) 0.5519(6) 0.0667(3) 0.069(2) Uiso 1 d . .
H3SA H 0.7647(3) 0.4914(6) 0.0551(3) 0.083 Uiso 0.73(2) calc PR 1
H3SB H 0.7718(3) 0.6111(6) 0.0649(3) 0.083 Uiso 0.73(2) calc PR 1
H3SC H 0.7825(3) 0.5727(6) 0.0670(3) 0.083 Uiso 0.27(2) d PR 2
H3SD H 0.7925(3) 0.5527(6) 0.0870(3) 0.083 Uiso 0.27(2) d PR 2
C4S C 0.7565(3) 0.5360(6) 0.1185(3) 0.068(2) Uiso 1 d . .
H4SA H 0.7396(3) 0.4734(6) 0.1200(3) 0.081 Uiso 1 calc R .
H4SB H 0.7412(3) 0.5934(6) 0.1281(3) 0.081 Uiso 1 calc R .
C5S C 0.8053(2) 0.5273(6) 0.1552(3) 0.057(2) Uiso 1 d . .
H5SA H 0.8224(2) 0.5904(6) 0.1549(3) 0.069 Uiso 1 calc R .
H5SB H 0.8211(2) 0.4703(6) 0.1460(3) 0.069 Uiso 1 calc R .
C6S C 0.8054(3) 0.5090(7) 0.2073(3) 0.077(3) Uiso 1 d . .
H6SA H 0.7899(3) 0.5663(7) 0.2168(3) 0.092 Uiso 1 calc R .
H6SB H 0.7881(3) 0.4462(7) 0.2077(3) 0.092 Uiso 1 calc R .
C7S C 0.8527(3) 0.4997(7) 0.2427(3) 0.100(3) Uiso 1 d . .
H7SA H 0.8520(3) 0.4882(7) 0.2753(3) 0.151 Uiso 1 calc R .
H7SB H 0.8697(3) 0.5622(7) 0.2427(3) 0.151 Uiso 1 calc R .
H7SC H 0.8679(3) 0.4423(7) 0.2336(3) 0.151 Uiso 1 calc R .
C1S' C 0.6889(11) 0.6381(30) -0.0011(12) 0.075(13) Uiso 0.27(2) d P 2
H1SD H 0.6662(11) 0.6298(30) -0.0342(12) 0.113 Uiso 0.27(2) calc PR 2
H1SE H 0.7102(11) 0.6930(30) -0.0009(12) 0.113 Uiso 0.27(2) calc PR 2
H1SF H 0.6731(11) 0.6549(30) 0.0212(12) 0.113 Uiso 0.27(2) calc PR 2
C2S' C 0.7169(13) 0.5353(29) 0.0159(13) 0.079(13) Uiso 0.27(2) d P 2
H2SC H 0.6958(13) 0.4798(29) 0.0166(13) 0.094 Uiso 0.27(2) calc PR 2
H2SD H 0.7321(13) 0.5164(29) -0.0071(13) 0.094 Uiso 0.27(2) calc PR 2

loop_
_atom_type_symbol
_atom_type_radius_bond
C 0.68
H 0.23
N 0.68
P 1.05
S 1.02
W 1.37

loop_
_geom_angle_atom_site_label_1
_geom_angle_atom_site_label_2
_geom_angle_atom_site_label_3
_geom_angle
_geom_angle_site_symmetry_1
_geom_angle_site_symmetry_3
_geom_angle_publ_flag
S2 W1 S2 89.60(5) 2_755 . ?
S2 W1 S4 88.59(4) 2_755 . ?
S2 W1 S4 171.43(4) . . ?
S2 W1 S1 171.55(4) 2_755 . ?
S2 W1 S1 90.64(4) . . ?
S4 W1 S1 89.93(4) . . ?
S2 W1 P1 100.17(4) 2_755 . ?
S2 W1 P1 96.22(4) . . ?
S4 W1 P1 92.34(4) . . ?
S1 W1 P1 88.21(4) . . ?
S2 W1 W3 115.88(3) 2_755 . ?
S2 W1 W3 116.83(3) . . ?
S4 W1 W3 56.89(3) . . ?
S1 W1 W3 56.75(3) . . ?
P1 W1 W3 129.66(3) . . ?
S2 W1 W2 116.98(3) 2_755 . ?
S2 W1 W2 57.01(3) . . ?
S4 W1 W2 116.77(3) . . ?
S1 W1 W2 56.65(3) . . ?
P1 W1 W2 131.80(3) . . ?
W3 W1 W2 59.936(7) . . ?
S2 W1 W1 56.58(3) 2_755 2_755 ?
S2 W1 W1 56.53(3) . 2_755 ?
S4 W1 W1 115.87(3) . 2_755 ?
S1 W1 W1 117.03(3) . 2_755 ?
P1 W1 W1 140.55(3) . 2_755 ?
W3 W1 W1 89.693(5) . 2_755 ?
W2 W1 W1 60.472(7) . 2_755 ?
S2 W1 W2 56.73(3) 2_755 2_755 ?
S2 W1 W2 116.15(3) . 2_755 ?
S4 W1 W2 56.20(3) . 2_755 ?
S1 W1 W2 115.89(3) . 2_755 ?
P1 W1 W2 137.91(3) . 2_755 ?
W3 W1 W2 59.193(7) . 2_755 ?
W2 W1 W2 89.684(9) . 2_755 ?
W1 W1 W2 59.688(7) 2_755 2_755 ?
S4 W2 S1 172.12(4) 2_755 . ?
S4 W2 S2 88.46(4) 2_755 . ?
S1 W2 S2 90.47(4) . . ?
S4 W2 S3 91.11(4) 2_755 . ?
S1 W2 S3 88.77(4) . . ?
S2 W2 S3 171.33(4) . . ?
S4 W2 P2 94.05(4) 2_755 . ?
S1 W2 P2 93.83(4) . . ?
S2 W2 P2 98.11(4) . . ?
S3 W2 P2 90.56(4) . . ?
S4 W2 W3 57.19(3) 2_755 2_755 ?
S1 W2 W3 116.65(3) . 2_755 ?
S2 W2 W3 115.76(3) . 2_755 ?
S3 W2 W3 57.28(3) . 2_755 ?
P2 W2 W3 132.63(3) . 2_755 ?
S4 W2 W3 117.03(3) 2_755 . ?
S1 W2 W3 56.74(3) . . ?
S2 W2 W3 116.04(3) . . ?
S3 W2 W3 56.73(3) . . ?
P2 W2 W3 132.90(3) . . ?
W3 W2 W3 59.942(8) 2_755 . ?
S4 W2 W1 116.42(3) 2_755 . ?
S1 W2 W1 56.94(3) . . ?
S2 W2 W1 56.47(3) . . ?
S3 W2 W1 116.40(3) . . ?
P2 W2 W1 137.22(3) . . ?
W3 W2 W1 90.054(8) 2_755 . ?
W3 W2 W1 59.688(6) . . ?
S4 W2 W1 56.59(3) 2_755 2_755 ?
S1 W2 W1 116.69(3) . 2_755 ?
S2 W2 W1 56.14(3) . 2_755 ?
S3 W2 W1 116.83(3) . 2_755 ?
P2 W2 W1 137.82(3) . 2_755 ?
W3 W2 W1 59.658(7) 2_755 2_755 ?
W3 W2 W1 89.189(7) . 2_755 ?
W1 W2 W1 59.840(8) . 2_755 ?
N1 W3 S1 90.13(10) . . ?
N1 W3 S4 90.04(10) . . ?
S1 W3 S4 90.40(4) . . ?
N1 W3 S3 96.25(10) . . ?
S1 W3 S3 89.46(4) . . ?
S4 W3 S3 173.71(4) . . ?
N1 W3 S3 96.30(10) . 2_755 ?
S1 W3 S3 173.34(4) . 2_755 ?
S4 W3 S3 91.29(4) . 2_755 ?
S3 W3 S3 88.15(5) . 2_755 ?
N1 W3 W2 133.86(10) . 2_755 ?
S1 W3 W2 118.36(3) . 2_755 ?
S4 W3 W2 56.99(3) . 2_755 ?
S3 W3 W2 117.82(3) . 2_755 ?
S3 W3 W2 57.75(3) 2_755 2_755 ?
N1 W3 W3 139.87(10) . 2_755 ?
S1 W3 W3 116.60(3) . 2_755 ?
S4 W3 W3 117.28(3) . 2_755 ?
S3 W3 W3 57.43(3) . 2_755 ?
S3 W3 W3 57.03(3) 2_755 2_755 ?
W2 W3 W3 60.392(7) 2_755 2_755 ?
N1 W3 W1 129.84(10) . . ?
S1 W3 W1 57.26(3) . . ?
S4 W3 W1 57.10(3) . . ?
S3 W3 W1 117.95(3) . . ?
S3 W3 W1 118.79(3) 2_755 . ?
W2 W3 W1 61.149(7) 2_755 . ?
W3 W3 W1 90.294(5) 2_755 . ?
N1 W3 W2 134.74(10) . . ?
S1 W3 W2 56.96(3) . . ?
S4 W3 W2 117.41(3) . . ?
S3 W3 W2 57.59(3) . . ?
S3 W3 W2 116.70(3) 2_755 . ?
W2 W3 W2 91.067(9) 2_755 . ?
W3 W3 W2 59.665(7) 2_755 . ?
W1 W3 W2 60.376(7) . . ?
W3 S1 W2 66.30(3) . . ?
W3 S1 W1 65.99(3) . . ?
W2 S1 W1 66.41(3) . . ?
W1 S2 W1 66.89(3) 2_755 . ?
W1 S2 W2 67.13(3) 2_755 . ?
W1 S2 W2 66.52(3) . . ?
W3 S3 W3 65.54(3) . 2_755 ?
W3 S3 W2 65.68(3) . . ?
W3 S3 W2 64.98(3) 2_755 . ?
W2 S4 W3 65.82(3) 2_755 . ?
W2 S4 W1 67.20(3) 2_755 . ?
W3 S4 W1 66.01(3) . . ?
C101 P1 C113 105.1(2) . . ?
C101 P1 C107 103.4(2) . . ?
C113 P1 C107 102.7(2) . . ?
C101 P1 W1 118.4(2) . . ?
C113 P1 W1 115.5(2) . . ?
C107 P1 W1 110.0(2) . . ?
C207 P2 C201 104.9(2) . . ?
C207 P2 C213 103.3(2) . . ?
C201 P2 C213 103.1(2) . . ?
C207 P2 W2 116.7(2) . . ?
C201 P2 W2 116.7(2) . . ?
C213 P2 W2 110.5(2) . . ?
C35 N1 C31 116.4(4) . . ?
C35 N1 W3 122.0(3) . . ?
C31 N1 W3 121.1(3) . . ?
C106 C101 C102 110.4(4) . . ?
C106 C101 P1 112.9(3) . . ?
C102 C101 P1 111.3(3) . . ?
C101 C102 C103 110.1(4) . . ?
C104 C103 C102 111.8(5) . . ?
C103 C104 C105 111.1(5) . . ?
C104 C105 C106 110.7(5) . . ?
C105 C106 C101 110.9(4) . . ?
C108 C107 C112 109.2(4) . . ?
C108 C107 P1 111.9(3) . . ?
C112 C107 P1 119.0(3) . . ?
C109 C108 C107 111.1(4) . . ?
C108 C109 C110 111.2(5) . . ?
C111 C110 C109 111.4(5) . . ?
C112 C111 C110 111.9(5) . . ?
C111 C112 C107 109.0(4) . . ?
C114 C113 C118 108.7(4) . . ?
C114 C113 P1 117.1(3) . . ?
C118 C113 P1 115.8(3) . . ?
C115 C114 C113 109.1(4) . . ?
C116 C115 C114 112.2(4) . . ?
C117 C116 C115 110.7(4) . . ?
C116 C117 C118 112.2(4) . . ?
C117 C118 C113 110.1(4) . . ?
C206 C201 C202 108.5(4) . . ?
C206 C201 P2 114.6(3) . . ?
C202 C201 P2 116.4(4) . . ?
C203 C202 C201 110.8(5) . . ?
C204 C203 C202 112.1(5) . . ?
C203 C204 C205 110.9(5) . . ?
C204 C205 C206 110.4(5) . . ?
C201 C206 C205 111.0(4) . . ?
C212 C207 C208 110.2(4) . . ?
C212 C207 P2 112.7(3) . . ?
C208 C207 P2 110.1(3) . . ?
C209 C208 C207 110.8(5) . . ?
C210 C209 C208 112.9(5) . . ?
C209 C210 C211 111.0(5) . . ?
C212 C211 C210 111.8(5) . . ?
C211 C212 C207 111.0(4) . . ?
C214 C213 C218 108.6(4) . . ?
C214 C213 P2 111.5(3) . . ?
C218 C213 P2 120.6(3) . . ?
C215 C214 C213 109.9(4) . . ?
C216 C215 C214 110.7(4) . . ?
C215 C216 C217 111.7(4) . . ?
C218 C217 C216 111.3(5) . . ?
C217 C218 C213 109.7(4) . . ?
N1 C31 C32 123.0(5) . . ?
C33 C32 C31 122.1(5) . . ?
C32 C33 C34 114.7(5) . . ?
C32 C33 C36 122.4(5) . . ?
C34 C33 C36 123.0(5) . . ?
C35 C34 C33 120.9(5) . . ?
N1 C35 C34 123.0(5) . . ?
C39 C36 C38 110.1(6) . . ?
C39 C36 C33 108.4(5) . . ?
C38 C36 C33 109.1(5) . . ?
C39 C36 C37 109.0(5) . . ?
C38 C36 C37 107.7(6) . . ?
C33 C36 C37 112.5(5) . . ?
C1S C2S C3S 106.1(10) . . ?
C4S C3S C2S 109.4(7) . . ?
C4S C3S C2S' 137.1(16) . . ?
C3S C4S C5S 114.8(6) . . ?
C4S C5S C6S 111.0(6) . . ?
C7S C6S C5S 110.7(7) . . ?
C3S C2S' C1S' 108.1(28) . . ?

loop_
_geom_bond_atom_site_label_1
_geom_bond_atom_site_label_2
_geom_bond_distance
_geom_bond_site_symmetry_2
_geom_bond_publ_flag
W1 S2 2.4422(12) 2_755 ?
W1 S2 2.4437(11) . ?
W1 S4 2.4538(11) . ?
W1 S1 2.4586(12) . ?
W1 P1 2.5960(12) . ?
W1 W3 2.6701(3) . ?
W1 W2 2.6886(3) . ?
W1 W1 2.6928(3) 2_755 ?
W1 W2 2.7099(3) 2_755 ?
W2 S4 2.4427(11) 2_755 ?
W2 S1 2.4506(11) . ?
W2 S2 2.4589(12) . ?
W2 S3 2.4801(13) . ?
W2 P2 2.6037(12) . ?
W2 W3 2.6573(3) 2_755 ?
W2 W3 2.6768(3) . ?
W2 W1 2.7099(3) 2_755 ?
W3 N1 2.259(4) . ?
W3 S1 2.4444(12) . ?
W3 S4 2.4481(11) . ?
W3 S3 2.4562(12) . ?
W3 S3 2.4671(12) 2_755 ?
W3 W2 2.6573(3) 2_755 ?
W3 W3 2.6648(4) 2_755 ?
S2 W1 2.4422(12) 2_755 ?
S3 W3 2.4671(12) 2_755 ?
S4 W2 2.4427(11) 2_755 ?
P1 C101 1.863(5) . ?
P1 C113 1.866(5) . ?
P1 C107 1.876(4) . ?
P2 C207 1.855(5) . ?
P2 C201 1.866(5) . ?
P2 C213 1.870(5) . ?
N1 C35 1.332(6) . ?
N1 C31 1.336(6) . ?
C101 C106 1.527(7) . ?
C101 C102 1.528(6) . ?
C102 C103 1.535(7) . ?
C103 C104 1.508(8) . ?
C104 C105 1.518(8) . ?
C105 C106 1.524(7) . ?
C107 C108 1.530(6) . ?
C107 C112 1.541(6) . ?
C108 C109 1.517(6) . ?
C109 C110 1.528(7) . ?
C110 C111 1.519(8) . ?
C111 C112 1.524(7) . ?
C113 C114 1.531(6) . ?
C113 C118 1.542(6) . ?
C114 C115 1.530(7) . ?
C115 C116 1.526(7) . ?
C116 C117 1.524(6) . ?
C117 C118 1.532(7) . ?
C201 C206 1.528(7) . ?
C201 C202 1.534(7) . ?
C202 C203 1.517(8) . ?
C203 C204 1.510(8) . ?
C204 C205 1.531(7) . ?
C205 C206 1.546(7) . ?
C207 C212 1.536(7) . ?
C207 C208 1.550(7) . ?
C208 C209 1.521(7) . ?
C209 C210 1.500(8) . ?
C210 C211 1.514(7) . ?
C211 C212 1.512(7) . ?
C213 C214 1.530(6) . ?
C213 C218 1.531(6) . ?
C214 C215 1.528(7) . ?
C215 C216 1.526(7) . ?
C216 C217 1.526(7) . ?
C217 C218 1.525(7) . ?
C31 C32 1.382(7) . ?
C32 C33 1.367(7) . ?
C33 C34 1.393(7) . ?
C33 C36 1.529(7) . ?
C34 C35 1.393(7) . ?
C36 C39 1.509(8) . ?
C36 C38 1.522(8) . ?
C36 C37 1.531(9) . ?
C1S C2S 1.50(2) . ?
C2S C3S 1.564(13) . ?
C3S C4S 1.503(9) . ?
C3S C2S' 1.53(3) . ?
C4S C5S 1.517(10) . ?
C5S C6S 1.552(9) . ?
C6S C7S 1.469(11) . ?
C1S' C2S' 1.59(6) . ?
